data_7203613
loop_
_publ_author_name
'Jouaiti, Abdelaziz'
'Kyritsakas, Nathalie'
'Planeix, Jean-Marc'
'Hosseini, Mir Wais'

_publ_section_title
;
 Molecular tectonics: generation and packing of 1-D coordination
 networks formed between dibromofluorene based tectons bearing two
 pyridines and metal halides
;
_journal_issue 12
_journal_name_full CrystEngComm
_journal_page_first 883
_journal_paper_doi 10.1039/b611733n
_journal_volume 8
_journal_year 2006
_chemical_formula_moiety 'C37 H22 Br4 Cd N2 O4, 3(C H Cl3)'
_chemical_formula_sum 'C40 H25 Br4 Cd Cl9 N2 O4'
_chemical_formula_weight 1348.71
_chemical_name_systematic
;
?
;
_space_group_IT_number 2
_symmetry_cell_setting triclinic
_symmetry_space_group_name_Hall '-P 1'
_symmetry_space_group_name_H-M 'P -1'
_atom_sites_solution_hydrogens geom
_atom_sites_solution_primary direct
_atom_sites_solution_secondary difmap
_audit_creation_method SHELXL-97
_cell_angle_alpha 114.815(2)
_cell_angle_beta 91.345(2)
_cell_angle_gamma 92.087(2)
_cell_formula_units_Z 2
_cell_length_a 9.1433(4)
_cell_length_b 16.1077(6)
_cell_length_c 17.4365(7)
_cell_measurement_reflns_used 5397
_cell_measurement_temperature 273(2)
_cell_measurement_theta_max 27.34
_cell_measurement_theta_min 2.23
_cell_volume 2327.22(17)
_computing_cell_refinement 'Bruker SMART'
_computing_data_collection 'Bruker SMART'
_computing_data_reduction 'Bruker SAINT'
_computing_molecular_graphics 'Bruker SHELXTL'
_computing_publication_material 'Bruker SHELXTL'
_computing_structure_refinement 'SHELXL-97 (Sheldrick, 1997)'
_computing_structure_solution 'SHELXS-97 (Sheldrick, 1990)'
_diffrn_ambient_temperature 273(2)
_diffrn_measured_fraction_theta_full 0.991
_diffrn_measured_fraction_theta_max 0.991
_diffrn_measurement_device_type 'CCD area detector'
_diffrn_measurement_method 'phi and omega scans'
_diffrn_radiation_monochromator graphite
_diffrn_radiation_source 'fine-focus sealed tube'
_diffrn_radiation_type MoK\a
_diffrn_radiation_wavelength 0.71073
_diffrn_reflns_av_R_equivalents 0.0599
_diffrn_reflns_av_sigmaI/netI 0.1114
_diffrn_reflns_limit_h_max 10
_diffrn_reflns_limit_h_min -11
_diffrn_reflns_limit_k_max 20
_diffrn_reflns_limit_k_min -20
_diffrn_reflns_limit_l_max 22
_diffrn_reflns_limit_l_min -22
_diffrn_reflns_number 24597
_diffrn_reflns_theta_full 27.43
_diffrn_reflns_theta_max 27.43
_diffrn_reflns_theta_min 2.53
_exptl_absorpt_coefficient_mu 4.463
_exptl_absorpt_correction_T_max 0.9567
_exptl_absorpt_correction_T_min 0.8417
_exptl_absorpt_correction_type multi-scan
_exptl_absorpt_process_details sadabs
_exptl_crystal_colour colorless
_exptl_crystal_density_diffrn 1.925
_exptl_crystal_density_meas ?
_exptl_crystal_density_method 'not measured'
_exptl_crystal_description prism
_exptl_crystal_F_000 1304
_exptl_crystal_size_max 0.04
_exptl_crystal_size_mid 0.02
_exptl_crystal_size_min 0.01
_refine_diff_density_max 1.530
_refine_diff_density_min -1.388
_refine_diff_density_rms 0.149
_refine_ls_extinction_method none
_refine_ls_goodness_of_fit_ref 1.017
_refine_ls_hydrogen_treatment constr
_refine_ls_matrix_type full
_refine_ls_number_parameters 475
_refine_ls_number_reflns 10522
_refine_ls_number_restraints 0
_refine_ls_restrained_S_all 1.017
_refine_ls_R_factor_all 0.1160
_refine_ls_R_factor_gt 0.0623
_refine_ls_shift/su_max 0.001
_refine_ls_shift/su_mean 0.000
_refine_ls_structure_factor_coef Fsqd
_refine_ls_weighting_details 'calc w=1/[\s^2^(Fo^2^)+(0.0534P)^2^+0.0000P] where P=(Fo^2^+2Fc^2^)/3'
_refine_ls_weighting_scheme calc
_refine_ls_wR_factor_gt 0.1126
_refine_ls_wR_factor_ref 0.1262
_reflns_number_gt 6563
_reflns_number_total 10522
_reflns_threshold_expression >2sigma(I)
_cod_data_source_file b611733n.txt
_cod_data_source_block e460a
_cod_depositor_comments
;
The following automatic conversions were performed:
'_symmetry_cell_setting' value 'Triclinic' changed to 'triclinic'
according to '/home/saulius/struct/CIF-dictionaries/cif_core.dic'
dictionary named 'cif_core.dic' version 2.4.1 from 2010-06-29.

Automatic conversion script
Id: cif_fix_enum 1527 2010-12-29 10:47:43Z saulius 

The following automatic conversions were performed:

'_exptl_crystal_density_meas' value 'none' was changed to '?' - the
value is perceived as not measured.

Automatic conversion script
Id: cif_fix_values 3008 2015-01-20 13:52:24Z robertas 
;
_cod_original_cell_volume 2327.22(16)
_cod_original_sg_symbol_H-M P-1
_cod_database_code 7203613

loop_
_symmetry_equiv_pos_as_xyz
'x, y, z'
'-x, -y, -z'

loop_
_atom_site_label
_atom_site_type_symbol
_atom_site_fract_x
_atom_site_fract_y
_atom_site_fract_z
_atom_site_U_iso_or_equiv
_atom_site_adp_type
_atom_site_occupancy
_atom_site_symmetry_multiplicity
_atom_site_calc_flag
_atom_site_refinement_flags
_atom_site_disorder_assembly
_atom_site_disorder_group
Cd1 Cd -0.43451(4) 0.72936(3) 0.97850(2) 0.02199(11) Uani 1 1 d . . .
Br4 Br -0.54329(7) 0.65207(4) 1.06550(4) 0.03561(17) Uani 1 1 d . . .
Br3 Br -0.56636(7) 0.79245(4) 0.88766(4) 0.03471(17) Uani 1 1 d . . .
N1 N -0.2917(5) 0.6198(3) 0.8896(3) 0.0218(7) Uani 1 1 d . . .
C1 C -0.2928(6) 0.5386(3) 0.8938(3) 0.0218(7) Uani 1 1 d . . .
H1 H -0.3469 0.5312 0.9351 0.026 Uiso 1 1 calc R . .
C2 C -0.2183(7) 0.4660(4) 0.8402(4) 0.0377(16) Uani 1 1 d . . .
H2 H -0.2214 0.4109 0.8455 0.045 Uiso 1 1 calc R . .
C3 C -0.1382(7) 0.4762(4) 0.7780(4) 0.0290(14) Uani 1 1 d . . .
H3 H -0.0883 0.4276 0.7400 0.035 Uiso 1 1 calc R . .
C4 C -0.1342(6) 0.5589(3) 0.7739(3) 0.0190(12) Uani 1 1 d . . .
C5 C -0.2136(6) 0.6287(4) 0.8300(3) 0.0218(7) Uani 1 1 d . . .
H5 H -0.2121 0.6844 0.8257 0.026 Uiso 1 1 calc R . .
C6 C -0.0448(6) 0.5704(4) 0.7073(3) 0.0249(13) Uani 1 1 d . . .
O1 O 0.0042(5) 0.5080(3) 0.6494(2) 0.0335(10) Uani 1 1 d . . .
O2 O -0.0274(4) 0.6595(2) 0.7224(2) 0.0261(9) Uani 1 1 d . . .
C7 C 0.0534(6) 0.6828(3) 0.6651(3) 0.0220(12) Uani 1 1 d . . .
C8 C 0.0084(6) 0.6507(4) 0.5811(3) 0.0255(13) Uani 1 1 d . . .
H8 H -0.0721 0.6096 0.5594 0.031 Uiso 1 1 calc R . .
C9 C 0.0857(6) 0.6811(3) 0.5303(3) 0.0185(6) Uani 1 1 d . . .
H9 H 0.0567 0.6598 0.4735 0.022 Uiso 1 1 calc R . .
C10 C 0.2069(6) 0.7433(3) 0.5618(3) 0.0185(6) Uani 1 1 d . . .
C11 C 0.2499(6) 0.7728(3) 0.6461(3) 0.0185(6) Uani 1 1 d . . .
H11 H 0.3313 0.8131 0.6681 0.022 Uiso 1 1 calc R . .
C12 C 0.1726(6) 0.7430(3) 0.6980(3) 0.0228(13) Uani 1 1 d . . .
H12 H 0.2013 0.7636 0.7548 0.027 Uiso 1 1 calc R . .
C13 C 0.2977(6) 0.7678(3) 0.5016(3) 0.0185(6) Uani 1 1 d . . .
C14 C 0.4138(6) 0.6956(3) 0.4647(3) 0.0189(12) Uani 1 1 d . . .
C15 C 0.3901(6) 0.6009(4) 0.4252(3) 0.0251(13) Uani 1 1 d . . .
H15 H 0.2959 0.5737 0.4136 0.030 Uiso 1 1 calc R . .
C16 C 0.5125(7) 0.5487(4) 0.4037(3) 0.0290(14) Uani 1 1 d . . .
Br1 Br 0.48497(8) 0.41905(4) 0.35144(4) 0.0481(2) Uani 1 1 d . . .
C17 C 0.6547(7) 0.5875(4) 0.4189(3) 0.0324(15) Uani 1 1 d . . .
H17 H 0.7343 0.5505 0.4026 0.039 Uiso 1 1 calc R . .
C18 C 0.6759(6) 0.6818(4) 0.4587(3) 0.0290(14) Uani 1 1 d . . .
H18 H 0.7700 0.7090 0.4698 0.035 Uiso 1 1 calc R . .
C19 C 0.5542(6) 0.7354(4) 0.4819(3) 0.0212(12) Uani 1 1 d . . .
C20 C 0.5456(6) 0.8357(4) 0.5288(3) 0.0212(12) Uani 1 1 d . . .
C21 C 0.6542(6) 0.9060(3) 0.5578(3) 0.0206(5) Uani 1 1 d . . .
H21 H 0.7520 0.8926 0.5480 0.025 Uiso 1 1 calc R . .
C22 C 0.6161(6) 0.9959(4) 0.6013(3) 0.0259(13) Uani 1 1 d . . .
H22 H 0.6876 1.0434 0.6198 0.031 Uiso 1 1 calc R . .
C23 C 0.4699(6) 1.0140(4) 0.6169(3) 0.0235(13) Uani 1 1 d . . .
C24 C 0.3589(6) 0.9440(3) 0.5874(3) 0.0206(5) Uani 1 1 d . . .
H24 H 0.2611 0.9573 0.5973 0.025 Uiso 1 1 calc R . .
Br2 Br 0.41879(7) 1.13654(4) 0.67962(4) 0.03407(17) Uani 1 1 d . . .
C25 C 0.3987(6) 0.8550(3) 0.5434(3) 0.0179(12) Uani 1 1 d . . .
C26 C 0.2029(6) 0.7812(3) 1.4334(3) 0.0206(5) Uani 1 1 d . . .
C27 C 0.2452(6) 0.7533(3) 1.3515(3) 0.0206(5) Uani 1 1 d . . .
H27 H 0.3284 0.7198 1.3345 0.025 Uiso 1 1 calc R . .
C28 C 0.1653(6) 0.7744(3) 1.2939(3) 0.0206(5) Uani 1 1 d . . .
H28 H 0.1960 0.7567 1.2390 0.025 Uiso 1 1 calc R . .
C29 C 0.0404(6) 0.8218(4) 1.3190(3) 0.0222(12) Uani 1 1 d . . .
C30 C -0.0054(6) 0.8499(4) 1.3998(4) 0.0268(13) Uani 1 1 d . . .
H30 H -0.0902 0.8821 1.4159 0.032 Uiso 1 1 calc R . .
C31 C 0.0754(6) 0.8301(4) 1.4570(3) 0.0249(13) Uani 1 1 d . . .
H31 H 0.0450 0.8495 1.5121 0.030 Uiso 1 1 calc R . .
O3 O -0.0449(4) 0.8369(2) 1.2574(2) 0.0248(9) Uani 1 1 d . . .
C32 C -0.0483(6) 0.9234(4) 1.2650(3) 0.0247(13) Uani 1 1 d . . .
O4 O 0.0176(5) 0.9884(3) 1.3185(3) 0.0425(12) Uani 1 1 d . . .
C33 C -0.1417(6) 0.9273(4) 1.1949(3) 0.0238(7) Uani 1 1 d . . .
C34 C -0.2241(6) 0.8520(4) 1.1374(3) 0.0238(7) Uani 1 1 d . . .
H34 H -0.2237 0.7974 1.1436 0.029 Uiso 1 1 calc R . .
N2 N -0.3041(5) 0.8547(3) 1.0732(3) 0.0197(10) Uani 1 1 d . . .
C35 C -0.3058(6) 0.9339(4) 1.0658(4) 0.0275(14) Uani 1 1 d . . .
H35 H -0.3610 0.9362 1.0213 0.033 Uiso 1 1 calc R . .
C36 C -0.2290(6) 1.0128(4) 1.1214(3) 0.0238(7) Uani 1 1 d . . .
H36 H -0.2337 1.0669 1.1146 0.029 Uiso 1 1 calc R . .
C37 C -0.1444(6) 1.0097(4) 1.1877(4) 0.0271(13) Uani 1 1 d . . .
H37 H -0.0913 1.0615 1.2260 0.032 Uiso 1 1 calc R . .
C38 C 0.8636(7) 0.2317(4) 0.9858(4) 0.0439(18) Uani 1 1 d . . .
H38 H 0.7877 0.2655 1.0236 0.053 Uiso 1 1 calc R . .
Cl1 Cl 0.9713(2) 0.30865(13) 0.96224(13) 0.0573(5) Uani 1 1 d . . .
Cl2 Cl 0.7775(2) 0.14707(12) 0.89365(12) 0.0565(5) Uani 1 1 d . . .
Cl3 Cl 0.9706(2) 0.18094(17) 1.03823(15) 0.0711(6) Uani 1 1 d . . .
C39 C 0.2767(8) 0.1053(6) 0.2358(5) 0.066(2) Uani 1 1 d . . .
H39 H 0.2120 0.0728 0.2593 0.079 Uiso 1 1 calc R . .
Cl4 Cl 0.2944(3) 0.21389(15) 0.31103(14) 0.0859(8) Uani 1 1 d . . .
Cl5 Cl 0.1846(2) 0.09554(15) 0.14274(13) 0.0611(6) Uani 1 1 d . . .
Cl6 Cl 0.4359(2) 0.04753(12) 0.21623(11) 0.0511(5) Uani 1 1 d . . .
C40 C 0.7116(8) 0.5455(4) 0.1534(4) 0.0443(18) Uani 1 1 d . . .
H40 H 0.6186 0.5475 0.1253 0.053 Uiso 1 1 calc R . .
Cl7 Cl 0.7044(2) 0.44965(12) 0.17616(12) 0.0594(6) Uani 1 1 d . . .
Cl8 Cl 0.8542(3) 0.5384(2) 0.08580(16) 0.0881(8) Uani 1 1 d . . .
Cl9 Cl 0.7383(4) 0.64516(15) 0.24553(15) 0.1203(12) Uani 1 1 d . . .

loop_
_atom_site_aniso_label
_atom_site_aniso_U_11
_atom_site_aniso_U_22
_atom_site_aniso_U_33
_atom_site_aniso_U_23
_atom_site_aniso_U_13
_atom_site_aniso_U_12
Cd1 0.0244(3) 0.0238(2) 0.0226(2) 0.01447(16) 0.00129(16) 0.00242(17)
Br4 0.0369(4) 0.0393(4) 0.0454(4) 0.0313(3) 0.0147(3) 0.0065(3)
Br3 0.0337(4) 0.0416(4) 0.0398(3) 0.0283(3) -0.0081(3) 0.0023(3)
N1 0.0211(17) 0.0249(14) 0.0254(15) 0.0166(12) 0.0013(12) -0.0010(13)
C1 0.0211(17) 0.0249(14) 0.0254(15) 0.0166(12) 0.0013(12) -0.0010(13)
C2 0.051(4) 0.020(3) 0.048(4) 0.018(3) 0.015(3) 0.005(3)
C3 0.035(4) 0.024(3) 0.031(3) 0.013(3) 0.014(3) 0.008(3)
C4 0.021(3) 0.022(3) 0.018(3) 0.012(2) 0.001(2) 0.000(2)
C5 0.0211(17) 0.0249(14) 0.0254(15) 0.0166(12) 0.0013(12) -0.0010(13)
C6 0.019(3) 0.031(3) 0.026(3) 0.014(3) -0.004(2) -0.003(3)
O1 0.043(3) 0.027(2) 0.031(2) 0.0119(19) 0.0150(19) 0.0052(19)
O2 0.035(2) 0.023(2) 0.024(2) 0.0139(16) 0.0087(17) -0.0005(18)
C7 0.027(3) 0.019(3) 0.020(3) 0.008(2) 0.003(2) 0.000(2)
C8 0.020(3) 0.028(3) 0.027(3) 0.012(2) -0.004(2) -0.005(2)
C9 0.0152(15) 0.0225(14) 0.0200(13) 0.0112(11) -0.0008(11) 0.0025(11)
C10 0.0152(15) 0.0225(14) 0.0200(13) 0.0112(11) -0.0008(11) 0.0025(11)
C11 0.0152(15) 0.0225(14) 0.0200(13) 0.0112(11) -0.0008(11) 0.0025(11)
C12 0.028(3) 0.026(3) 0.015(2) 0.009(2) -0.002(2) 0.000(2)
C13 0.0152(15) 0.0225(14) 0.0200(13) 0.0112(11) -0.0008(11) 0.0025(11)
C14 0.018(3) 0.023(3) 0.017(2) 0.010(2) 0.002(2) 0.003(2)
C15 0.021(3) 0.030(3) 0.025(3) 0.012(2) -0.002(2) 0.003(3)
C16 0.037(4) 0.025(3) 0.026(3) 0.011(2) 0.005(3) 0.008(3)
Br1 0.0594(5) 0.0267(3) 0.0508(4) 0.0083(3) -0.0022(3) 0.0133(3)
C17 0.026(4) 0.038(3) 0.030(3) 0.010(3) 0.008(3) 0.018(3)
C18 0.016(3) 0.041(3) 0.031(3) 0.017(3) 0.005(2) 0.005(3)
C19 0.021(3) 0.027(3) 0.019(3) 0.012(2) 0.003(2) 0.004(2)
C20 0.016(3) 0.030(3) 0.020(3) 0.012(2) 0.001(2) 0.006(2)
C21 0.0179(14) 0.0242(12) 0.0227(12) 0.0130(10) 0.0015(10) -0.0007(10)
C22 0.021(3) 0.029(3) 0.030(3) 0.015(2) 0.002(2) -0.007(2)
C23 0.029(3) 0.020(3) 0.022(3) 0.010(2) 0.003(2) 0.001(2)
C24 0.0179(14) 0.0242(12) 0.0227(12) 0.0130(10) 0.0015(10) -0.0007(10)
Br2 0.0331(4) 0.0232(3) 0.0421(4) 0.0099(3) 0.0103(3) -0.0020(3)
C25 0.019(3) 0.024(3) 0.015(2) 0.012(2) -0.001(2) -0.003(2)
C26 0.0179(14) 0.0242(12) 0.0227(12) 0.0130(10) 0.0015(10) -0.0007(10)
C27 0.0179(14) 0.0242(12) 0.0227(12) 0.0130(10) 0.0015(10) -0.0007(10)
C28 0.0179(14) 0.0242(12) 0.0227(12) 0.0130(10) 0.0015(10) -0.0007(10)
C29 0.021(3) 0.023(3) 0.027(3) 0.017(2) -0.006(2) -0.007(2)
C30 0.018(3) 0.036(3) 0.034(3) 0.021(3) 0.003(2) 0.008(3)
C31 0.020(3) 0.037(3) 0.020(3) 0.014(2) 0.002(2) 0.005(3)
O3 0.026(2) 0.025(2) 0.026(2) 0.0145(17) -0.0089(16) -0.0025(17)
C32 0.021(3) 0.028(3) 0.032(3) 0.020(3) 0.003(2) 0.002(3)
O4 0.044(3) 0.030(2) 0.047(3) 0.013(2) -0.025(2) -0.009(2)
C33 0.0201(19) 0.0239(16) 0.0347(18) 0.0191(14) 0.0028(14) 0.0048(14)
C34 0.0201(19) 0.0239(16) 0.0347(18) 0.0191(14) 0.0028(14) 0.0048(14)
N2 0.018(3) 0.023(2) 0.022(2) 0.0130(19) -0.0012(18) 0.0029(19)
C35 0.027(4) 0.034(3) 0.031(3) 0.022(3) -0.005(3) 0.006(3)
C36 0.0201(19) 0.0239(16) 0.0347(18) 0.0191(14) 0.0028(14) 0.0048(14)
C37 0.025(3) 0.024(3) 0.033(3) 0.013(2) 0.001(3) 0.000(2)
C38 0.034(4) 0.046(4) 0.048(4) 0.016(3) 0.003(3) 0.004(3)
Cl1 0.0452(12) 0.0485(11) 0.0809(14) 0.0297(10) 0.0089(10) 0.0013(9)
Cl2 0.0519(12) 0.0441(10) 0.0631(12) 0.0125(9) -0.0013(9) 0.0022(9)
Cl3 0.0452(13) 0.1057(18) 0.0938(16) 0.0730(15) -0.0025(11) 0.0024(12)
C39 0.042(5) 0.095(6) 0.060(5) 0.031(5) -0.012(4) 0.020(5)
Cl4 0.131(2) 0.0634(13) 0.0559(13) 0.0154(11) -0.0038(13) 0.0444(14)
Cl5 0.0511(12) 0.0806(14) 0.0647(12) 0.0451(11) -0.0160(10) -0.0062(11)
Cl6 0.0446(11) 0.0487(10) 0.0574(11) 0.0198(9) -0.0052(9) 0.0068(8)
C40 0.054(5) 0.047(4) 0.034(4) 0.020(3) -0.006(3) 0.003(4)
Cl7 0.0858(15) 0.0446(10) 0.0549(11) 0.0305(9) -0.0165(10) -0.0162(10)
Cl8 0.0593(15) 0.139(2) 0.0955(18) 0.0801(18) 0.0002(13) -0.0106(15)
Cl9 0.251(4) 0.0391(12) 0.0595(14) 0.0103(11) -0.0120(19) 0.0184(17)

loop_
_atom_type_symbol
_atom_type_description
_atom_type_scat_dispersion_real
_atom_type_scat_dispersion_imag
_atom_type_scat_source
C C 0.0033 0.0016 'International Tables Vol C Tables 4.2.6.8 and 6.1.1.4'
H H 0.0000 0.0000 'International Tables Vol C Tables 4.2.6.8 and 6.1.1.4'
N N 0.0061 0.0033 'International Tables Vol C Tables 4.2.6.8 and 6.1.1.4'
O O 0.0106 0.0060 'International Tables Vol C Tables 4.2.6.8 and 6.1.1.4'
Cl Cl 0.1484 0.1585 'International Tables Vol C Tables 4.2.6.8 and 6.1.1.4'
Cd Cd -0.8075 1.2024 'International Tables Vol C Tables 4.2.6.8 and 6.1.1.4'
Br Br -0.2901 2.4595 'International Tables Vol C Tables 4.2.6.8 and 6.1.1.4'

loop_
_geom_angle_atom_site_label_1
_geom_angle_atom_site_label_2
_geom_angle_atom_site_label_3
_geom_angle
_geom_angle_site_symmetry_1
_geom_angle_site_symmetry_3
_geom_angle_publ_flag
N2 Cd1 N1 113.42(15) . . ?
N2 Cd1 Br3 102.41(11) . . ?
N1 Cd1 Br3 105.62(11) . . ?
N2 Cd1 Br4 105.04(11) . . ?
N1 Cd1 Br4 102.30(11) . . ?
Br3 Cd1 Br4 128.34(3) . . ?
C5 N1 C1 117.2(5) . . ?
C5 N1 Cd1 124.5(4) . . ?
C1 N1 Cd1 118.3(4) . . ?
N1 C1 C2 123.3(5) . . ?
N1 C1 H1 118.3 . . ?
C2 C1 H1 118.3 . . ?
C1 C2 C3 118.8(5) . . ?
C1 C2 H2 120.6 . . ?
C3 C2 H2 120.6 . . ?
C4 C3 C2 118.5(5) . . ?
C4 C3 H3 120.8 . . ?
C2 C3 H3 120.8 . . ?
C3 C4 C5 119.2(5) . . ?
C3 C4 C6 118.5(5) . . ?
C5 C4 C6 122.3(5) . . ?
N1 C5 C4 123.0(5) . . ?
N1 C5 H5 118.5 . . ?
C4 C5 H5 118.5 . . ?
O1 C6 O2 125.4(5) . . ?
O1 C6 C4 123.7(5) . . ?
O2 C6 C4 110.9(5) . . ?
C6 O2 C7 118.4(4) . . ?
C12 C7 C8 121.5(5) . . ?
C12 C7 O2 117.1(4) . . ?
C8 C7 O2 121.2(5) . . ?
C9 C8 C7 118.3(5) . . ?
C9 C8 H8 120.9 . . ?
C7 C8 H8 120.9 . . ?
C8 C9 C10 121.8(5) . . ?
C8 C9 H9 119.1 . . ?
C10 C9 H9 119.1 . . ?
C11 C10 C9 118.2(5) . . ?
C11 C10 C13 121.6(4) . . ?
C9 C10 C13 119.9(4) . . ?
C10 C11 C12 120.6(5) . . ?
C10 C11 H11 119.7 . . ?
C12 C11 H11 119.7 . . ?
C7 C12 C11 119.6(5) . . ?
C7 C12 H12 120.2 . . ?
C11 C12 H12 120.2 . . ?
C10 C13 C25 115.5(4) . . ?
C10 C13 C26 112.9(4) . 1_554 ?
C25 C13 C26 105.9(4) . 1_554 ?
C10 C13 C14 108.6(4) . . ?
C25 C13 C14 99.8(4) . . ?
C26 C13 C14 113.6(4) 1_554 . ?
C19 C14 C15 120.9(5) . . ?
C19 C14 C13 111.6(4) . . ?
C15 C14 C13 127.3(5) . . ?
C16 C15 C14 117.4(5) . . ?
C16 C15 H15 121.3 . . ?
C14 C15 H15 121.3 . . ?
C15 C16 C17 122.7(5) . . ?
C15 C16 Br1 118.7(4) . . ?
C17 C16 Br1 118.7(4) . . ?
C18 C17 C16 119.1(5) . . ?
C18 C17 H17 120.5 . . ?
C16 C17 H17 120.5 . . ?
C17 C18 C19 119.1(5) . . ?
C17 C18 H18 120.4 . . ?
C19 C18 H18 120.4 . . ?
C14 C19 C18 120.9(5) . . ?
C14 C19 C20 108.8(5) . . ?
C18 C19 C20 130.2(5) . . ?
C21 C20 C25 120.5(5) . . ?
C21 C20 C19 131.3(5) . . ?
C25 C20 C19 108.2(5) . . ?
C22 C21 C20 119.8(5) . . ?
C22 C21 H21 120.1 . . ?
C20 C21 H21 120.1 . . ?
C23 C22 C21 119.1(5) . . ?
C23 C22 H22 120.4 . . ?
C21 C22 H22 120.4 . . ?
C22 C23 C24 121.8(5) . . ?
C22 C23 Br2 119.1(4) . . ?
C24 C23 Br2 119.1(4) . . ?
C25 C24 C23 118.2(5) . . ?
C25 C24 H24 120.9 . . ?
C23 C24 H24 120.9 . . ?
C24 C25 C20 120.5(5) . . ?
C24 C25 C13 127.9(5) . . ?
C20 C25 C13 111.5(4) . . ?
C27 C26 C31 118.3(5) . . ?
C27 C26 C13 122.3(5) . 1_556 ?
C31 C26 C13 119.2(4) . 1_556 ?
C26 C27 C28 120.9(5) . . ?
C26 C27 H27 119.5 . . ?
C28 C27 H27 119.5 . . ?
C29 C28 C27 119.1(5) . . ?
C29 C28 H28 120.5 . . ?
C27 C28 H28 120.5 . . ?
C30 C29 C28 121.5(5) . . ?
C30 C29 O3 120.5(5) . . ?
C28 C29 O3 118.0(5) . . ?
C29 C30 C31 119.2(5) . . ?
C29 C30 H30 120.4 . . ?
C31 C30 H30 120.4 . . ?
C30 C31 C26 121.0(5) . . ?
C30 C31 H31 119.5 . . ?
C26 C31 H31 119.5 . . ?
C32 O3 C29 117.3(4) . . ?
O4 C32 O3 125.2(5) . . ?
O4 C32 C33 124.2(5) . . ?
O3 C32 C33 110.5(4) . . ?
C37 C33 C34 119.3(5) . . ?
C37 C33 C32 118.1(5) . . ?
C34 C33 C32 122.6(5) . . ?
N2 C34 C33 122.6(5) . . ?
N2 C34 H34 118.7 . . ?
C33 C34 H34 118.7 . . ?
C34 N2 C35 118.1(5) . . ?
C34 N2 Cd1 121.9(4) . . ?
C35 N2 Cd1 120.1(4) . . ?
N2 C35 C36 123.0(5) . . ?
N2 C35 H35 118.5 . . ?
C36 C35 H35 118.5 . . ?
C35 C36 C37 118.9(5) . . ?
C35 C36 H36 120.6 . . ?
C37 C36 H36 120.6 . . ?
C33 C37 C36 118.1(5) . . ?
C33 C37 H37 121.0 . . ?
C36 C37 H37 121.0 . . ?
Cl1 C38 Cl2 110.9(4) . . ?
Cl1 C38 Cl3 110.4(4) . . ?
Cl2 C38 Cl3 110.3(4) . . ?
Cl1 C38 H38 108.4 . . ?
Cl2 C38 H38 108.4 . . ?
Cl3 C38 H38 108.4 . . ?
Cl4 C39 Cl6 114.6(4) . . ?
Cl4 C39 Cl5 113.4(5) . . ?
Cl6 C39 Cl5 112.4(5) . . ?
Cl4 C39 H39 105.1 . . ?
Cl6 C39 H39 105.1 . . ?
Cl5 C39 H39 105.1 . . ?
Cl9 C40 Cl7 110.6(4) . . ?
Cl9 C40 Cl8 109.3(4) . . ?
Cl7 C40 Cl8 110.3(4) . . ?
Cl9 C40 H40 108.8 . . ?
Cl7 C40 H40 108.8 . . ?
Cl8 C40 H40 108.8 . . ?

loop_
_geom_bond_atom_site_label_1
_geom_bond_atom_site_label_2
_geom_bond_distance
_geom_bond_site_symmetry_2
_geom_bond_publ_flag
Cd1 N2 2.271(4) . ?
Cd1 N1 2.277(4) . ?
Cd1 Br3 2.5191(7) . ?
Cd1 Br4 2.5311(7) . ?
N1 C5 1.329(7) . ?
N1 C1 1.340(7) . ?
C1 C2 1.370(7) . ?
C1 H1 0.9300 . ?
C2 C3 1.383(8) . ?
C2 H2 0.9300 . ?
C3 C4 1.364(7) . ?
C3 H3 0.9300 . ?
C4 C5 1.385(7) . ?
C4 C6 1.506(8) . ?
C5 H5 0.9300 . ?
C6 O1 1.197(6) . ?
C6 O2 1.348(6) . ?
O2 C7 1.419(6) . ?
C7 C12 1.372(7) . ?
C7 C8 1.380(7) . ?
C8 C9 1.376(8) . ?
C8 H8 0.9300 . ?
C9 C10 1.400(7) . ?
C9 H9 0.9300 . ?
C10 C11 1.383(7) . ?
C10 C13 1.520(7) . ?
C11 C12 1.386(7) . ?
C11 H11 0.9300 . ?
C12 H12 0.9300 . ?
C13 C25 1.540(7) . ?
C13 C26 1.546(7) 1_554 ?
C13 C14 1.545(7) . ?
C14 C19 1.382(7) . ?
C14 C15 1.391(7) . ?
C15 C16 1.387(8) . ?
C15 H15 0.9300 . ?
C16 C17 1.392(8) . ?
C16 Br1 1.900(5) . ?
C17 C18 1.383(8) . ?
C17 H17 0.9300 . ?
C18 C19 1.395(7) . ?
C18 H18 0.9300 . ?
C19 C20 1.479(7) . ?
C20 C21 1.392(7) . ?
C20 C25 1.395(7) . ?
C21 C22 1.386(7) . ?
C21 H21 0.9300 . ?
C22 C23 1.387(8) . ?
C22 H22 0.9300 . ?
C23 C24 1.403(7) . ?
C23 Br2 1.895(5) . ?
C24 C25 1.381(7) . ?
C24 H24 0.9300 . ?
C26 C27 1.375(7) . ?
C26 C31 1.403(7) . ?
C26 C13 1.546(7) 1_556 ?
C27 C28 1.390(7) . ?
C27 H27 0.9300 . ?
C28 C29 1.373(7) . ?
C28 H28 0.9300 . ?
C29 C30 1.368(8) . ?
C29 O3 1.421(6) . ?
C30 C31 1.374(7) . ?
C30 H30 0.9300 . ?
C31 H31 0.9300 . ?
O3 C32 1.345(6) . ?
C32 O4 1.199(6) . ?
C32 C33 1.500(8) . ?
C33 C37 1.385(7) . ?
C33 C34 1.386(7) . ?
C34 N2 1.339(6) . ?
C34 H34 0.9300 . ?
N2 C35 1.337(7) . ?
C35 C36 1.384(7) . ?
C35 H35 0.9300 . ?
C36 C37 1.396(7) . ?
C36 H36 0.9300 . ?
C37 H37 0.9300 . ?
C38 Cl1 1.741(7) . ?
C38 Cl2 1.756(6) . ?
C38 Cl3 1.762(7) . ?
C38 H38 0.9800 . ?
C39 Cl4 1.688(8) . ?
C39 Cl6 1.720(8) . ?
C39 Cl5 1.755(7) . ?
C39 H39 0.9800 . ?
C40 Cl9 1.734(6) . ?
C40 Cl7 1.747(7) . ?
C40 Cl8 1.754(7) . ?
C40 H40 0.9800 . ?
